data_4107929
loop_
_publ_author_name
'Felix Freire'
'John D. Fisk'
'Aaron J. Peoples'
'Monika Ivancic'
'Ilia A. Guzei'
'Samuel H. Gellman'

_publ_contact_author_address
;
Department of Chemistry
University of Wisconsin-Madison
1101 University Ave
Madison, WI  53706
USA
;
_publ_contact_author_email iguzei@chem.wisc.edu
_publ_contact_author_fax 608-262-0381
_publ_contact_author_name
;
Guzei, Ilia A. 
;
_publ_contact_author_phone 608-263-4694
_publ_section_title
;
 Diacid Linkers That Promote Parallel \b-Sheet Secondary Structure in
 Water
;
_journal_name_full 'Journal of the American Chemical Society'
_journal_page_first 7839
_journal_page_last 7841
_journal_paper_doi 10.1021/ja802042c
_journal_volume 130
_journal_year 2008
_chemical_absolute_configuration syn
_chemical_formula_moiety 'C25.50 H48 N5 O6'
_chemical_formula_sum 'C25.5 H48 N5 O6'
_chemical_formula_weight 520.69
_chemical_name_systematic
;
 ?
;
_space_group_IT_number 18
_symmetry_cell_setting orthorhombic
_symmetry_Int_Tables_number 18
_symmetry_space_group_name_Hall 'P 2 2ab'
_symmetry_space_group_name_H-M 'P 21 21 2'
_atom_sites_solution_hydrogens geom
_atom_sites_solution_primary direct
_atom_sites_solution_secondary difmap
_audit_creation_method
;
manual editing of the CIF file 
created by SHELXTL Ver. 6.10
and processed with modiCIfer-03272007. 
;
_cell_angle_alpha 90.00
_cell_angle_beta 90.00
_cell_angle_gamma 90.00
_cell_formula_units_Z 4
_cell_length_a 22.321(2)
_cell_length_b 10.7863(11)
_cell_length_c 12.3575(13)
_cell_measurement_reflns_used 19000
_cell_measurement_temperature 105(2)
_cell_measurement_theta_max 29.0694
_cell_measurement_theta_min 2.4590
_cell_volume 2975.2(5)
_computing_cell_refinement 'SAINTPLUS  (Bruker-AXS, 2007)'
_computing_data_collection 'SMART Ver. 5.622 (Bruker-AXS, 2000)'
_computing_data_reduction SAINTPLUS
_computing_molecular_graphics SHELXTL
_computing_publication_material SHELXTL
_computing_structure_refinement SHELXTL
_computing_structure_solution 'SHELXTL (Bruker-AXS, 2007)'
_diffrn_ambient_temperature 105(2)
_diffrn_measured_fraction_theta_full 0.995
_diffrn_measured_fraction_theta_max 0.995
_diffrn_measurement_device_type 'Bruker CCD-1000 area detector'
_diffrn_measurement_method '0.30\% \w and 0.4 \% \f scans'
_diffrn_radiation_monochromator graphite
_diffrn_radiation_source 'fine-focus sealed tube'
_diffrn_radiation_type Mo-K\a
_diffrn_radiation_wavelength 0.71073
_diffrn_reflns_av_R_equivalents 0.0292
_diffrn_reflns_av_sigmaI/netI 0.0146
_diffrn_reflns_limit_h_max 30
_diffrn_reflns_limit_h_min -29
_diffrn_reflns_limit_k_max 14
_diffrn_reflns_limit_k_min -14
_diffrn_reflns_limit_l_max 16
_diffrn_reflns_limit_l_min -16
_diffrn_reflns_number 42719
_diffrn_reflns_theta_full 29.14
_diffrn_reflns_theta_max 29.14
_diffrn_reflns_theta_min 1.88
_diffrn_standards_number 0
_exptl_absorpt_coefficient_mu 0.083
_exptl_absorpt_correction_T_max 0.9732
_exptl_absorpt_correction_T_min 0.9637
_exptl_absorpt_correction_type multi-scan
_exptl_absorpt_process_details
;
SADABS  (Bruker-AXS, 2007)
;
_exptl_crystal_colour colorless
_exptl_crystal_density_diffrn 1.162
_exptl_crystal_description block
_exptl_crystal_F_000 1136
_exptl_crystal_size_max 0.45
_exptl_crystal_size_mid 0.38
_exptl_crystal_size_min 0.33
_refine_diff_density_max 0.369
_refine_diff_density_min -0.208
_refine_diff_density_rms 0.044
_refine_ls_extinction_method none
_refine_ls_goodness_of_fit_ref 1.061
_refine_ls_hydrogen_treatment mixed
_refine_ls_matrix_type full
_refine_ls_number_parameters 357
_refine_ls_number_reflns 4447
_refine_ls_number_restraints 4
_refine_ls_restrained_S_all 1.140
_refine_ls_R_factor_all 0.0400
_refine_ls_R_factor_gt 0.0361
_refine_ls_shift/su_max 0.001
_refine_ls_shift/su_mean 0.000
_refine_ls_structure_factor_coef Fsqd
_refine_ls_weighting_details 'calc w=1/[\s^2^(Fo^2^)+(0.0637P)^2^+0.5240P] where P=(Fo^2^+2Fc^2^)/3'
_refine_ls_weighting_scheme calc
_refine_ls_wR_factor_gt 0.0951
_refine_ls_wR_factor_ref 0.0998
_reflns_number_gt 4156
_reflns_number_total 4447
_reflns_threshold_expression I>2\s(I)
_cod_data_source_file ja802042c-file006.cif
_cod_data_source_block gellman79
_cod_original_cell_volume 2975.3(5)
_cod_original_sg_symbol_Hall 'P 2 2ab     '
_cod_original_sg_symbol_H-M 'P 21 21 2 '
_cod_original_formula_sum 'C25.50 H48 N5 O6'
_cod_database_code 4107929

loop_
_symmetry_equiv_pos_as_xyz
'x, y, z'
'-x, -y, z'
'-x+1/2, y+1/2, -z'
'x+1/2, -y+1/2, -z'

loop_
_atom_site_label
_atom_site_type_symbol
_atom_site_fract_x
_atom_site_fract_y
_atom_site_fract_z
_atom_site_U_iso_or_equiv
_atom_site_adp_type
_atom_site_occupancy
_atom_site_symmetry_multiplicity
_atom_site_calc_flag
_atom_site_refinement_flags
_atom_site_disorder_assembly
_atom_site_disorder_group
O1 O 0.75747(6) 1.12749(13) 0.94163(10) 0.0253(3) Uani 1 1 d . . .
O2 O 0.72073(5) 1.17840(11) 0.59543(10) 0.0219(2) Uani 1 1 d . . .
O3 O 0.86503(5) 1.07419(11) 0.58001(9) 0.0196(2) Uani 1 1 d . . .
O4 O 0.84160(5) 0.79416(12) 0.70086(10) 0.0218(2) Uani 1 1 d . . .
O5 O 0.89451(6) 0.95698(12) 1.02069(12) 0.0307(3) Uani 1 1 d . . .
O6 O 1.0000 1.0000 0.91038(15) 0.0268(4) Uani 1 2 d SD . .
H6 H 0.9637(2) 1.003(4) 0.9534(15) 0.069(10) Uiso 1 1 d D . .
N1 N 0.82296(7) 1.12361(14) 0.80164(12) 0.0234(3) Uani 1 1 d . . .
H1 H 0.8303(2) 1.0965(8) 0.7397(19) 0.028 Uiso 1 1 calc R . .
N2 N 0.74585(6) 0.99520(13) 0.67132(10) 0.0172(3) Uani 1 1 d . . .
H2 H 0.7607(4) 0.928(2) 0.6625(3) 0.021 Uiso 1 1 calc R . .
N3 N 0.81054(6) 0.93470(12) 0.48592(11) 0.0167(2) Uani 1 1 d . . .
H3 H 0.80797(9) 0.862(2) 0.4609(7) 0.020 Uiso 1 1 calc R . .
N4 N 0.91098(6) 0.81679(14) 0.83330(11) 0.0195(3) Uani 1 1 d . . .
H4 H 0.9455(10) 0.8416(7) 0.8485(4) 0.023 Uiso 1 1 calc R . .
N5 N 0.81081(7) 0.84827(16) 1.06081(13) 0.0272(3) Uani 1 1 d . . .
H5 H 0.7883(7) 0.7856(19) 1.0441(5) 0.033 Uiso 1 1 calc R . .
C1 C 0.59617(9) 0.95166(19) 0.74413(18) 0.0326(4) Uani 1 1 d . . .
H1A H 0.6126 1.0120 0.6928 0.049 Uiso 1 1 calc R . .
H1B H 0.5824 0.9949 0.8093 0.049 Uiso 1 1 calc R . .
H1C H 0.5624 0.9080 0.7107 0.049 Uiso 1 1 calc R . .
C2 C 0.61823(10) 0.7534(2) 0.84205(19) 0.0379(5) Uani 1 1 d . . .
H2A H 0.5898 0.7061 0.7979 0.057 Uiso 1 1 calc R . .
H2B H 0.5974 0.7879 0.9050 0.057 Uiso 1 1 calc R . .
H2C H 0.6505 0.6985 0.8665 0.057 Uiso 1 1 calc R . .
C3 C 0.64458(8) 0.85854(16) 0.77472(14) 0.0240(3) Uani 1 1 d . . .
H3A H 0.6607 0.8219 0.7063 0.029 Uiso 1 1 calc R . .
C4 C 0.69706(7) 0.91804(16) 0.83591(14) 0.0209(3) Uani 1 1 d . . .
H4A H 0.6830 0.9444 0.9083 0.025 Uiso 1 1 calc R . .
H4B H 0.7287 0.8549 0.8466 0.025 Uiso 1 1 calc R . .
C5 C 0.72417(7) 1.02973(14) 0.77808(12) 0.0176(3) Uani 1 1 d . . .
H5A H 0.6907 1.0898 0.7663 0.021 Uiso 1 1 calc R . .
C6 C 0.77063(7) 1.09653(15) 0.84785(13) 0.0199(3) Uani 1 1 d . . .
C7 C 0.86754(9) 1.1990(2) 0.85624(17) 0.0324(4) Uani 1 1 d . . .
H7A H 0.8904 1.1472 0.9067 0.049 Uiso 1 1 calc R . .
H7B H 0.8475 1.2656 0.8963 0.049 Uiso 1 1 calc R . .
H7C H 0.8948 1.2351 0.8026 0.049 Uiso 1 1 calc R . .
C8 C 0.74175(7) 1.07376(15) 0.58645(13) 0.0170(3) Uani 1 1 d . . .
C9 C 0.75934(7) 1.02056(14) 0.47518(12) 0.0171(3) Uani 1 1 d . . .
C10 C 0.70529(7) 0.94689(16) 0.43330(14) 0.0225(3) Uani 1 1 d . . .
H10A H 0.6957 0.8804 0.4845 0.034 Uiso 1 1 calc R . .
H10B H 0.7149 0.9109 0.3626 0.034 Uiso 1 1 calc R . .
H10C H 0.6707 1.0024 0.4261 0.034 Uiso 1 1 calc R . .
C11 C 0.77506(8) 1.12573(16) 0.39774(14) 0.0222(3) Uani 1 1 d . . .
H11A H 0.7849 1.0913 0.3265 0.033 Uiso 1 1 calc R . .
H11B H 0.8096 1.1716 0.4259 0.033 Uiso 1 1 calc R . .
H11C H 0.7408 1.1819 0.3910 0.033 Uiso 1 1 calc R . .
C12 C 0.86136(7) 0.97142(14) 0.53541(12) 0.0163(3) Uani 1 1 d . . .
C13 C 0.91570(7) 0.88577(14) 0.53507(13) 0.0172(3) Uani 1 1 d . . .
H13 H 0.9474 0.9312 0.4940 0.021 Uiso 1 1 calc R . .
C14 C 0.90873(8) 0.76082(16) 0.47773(15) 0.0232(3) Uani 1 1 d . . .
H14A H 0.8968 0.7749 0.4016 0.028 Uiso 1 1 calc R . .
H14B H 0.8767 0.7123 0.5134 0.028 Uiso 1 1 calc R . .
C15 C 0.96738(8) 0.68730(17) 0.48077(17) 0.0289(4) Uani 1 1 d . . .
H15A H 0.9612 0.6054 0.4464 0.035 Uiso 1 1 calc R . .
H15B H 0.9984 0.7321 0.4391 0.035 Uiso 1 1 calc R . .
C16 C 0.98881(8) 0.66915(16) 0.59694(17) 0.0270(4) Uani 1 1 d . . .
H16A H 1.0271 0.6229 0.5970 0.032 Uiso 1 1 calc R . .
H16B H 0.9589 0.6199 0.6376 0.032 Uiso 1 1 calc R . .
C17 C 0.99758(7) 0.79457(15) 0.65195(14) 0.0218(3) Uani 1 1 d . . .
H17A H 1.0297 0.8406 0.6142 0.026 Uiso 1 1 calc R . .
H17B H 1.0106 0.7811 0.7276 0.026 Uiso 1 1 calc R . .
C18 C 0.93992(7) 0.87330(14) 0.65174(12) 0.0161(3) Uani 1 1 d . . .
H18 H 0.9510 0.9583 0.6769 0.019 Uiso 1 1 calc R . .
C19 C 0.89252(7) 0.82367(14) 0.72958(13) 0.0161(3) Uani 1 1 d . . .
C20 C 0.87373(7) 0.76823(15) 0.91986(13) 0.0188(3) Uani 1 1 d . . .
H20 H 0.8347 0.7414 0.8876 0.023 Uiso 1 1 calc R . .
C21 C 0.86066(8) 0.86823(16) 1.00398(14) 0.0222(3) Uani 1 1 d . . .
C22 C 0.79291(10) 0.9283(2) 1.15007(18) 0.0386(5) Uani 1 1 d . . .
H22A H 0.7768 1.0061 1.1213 0.058 Uiso 1 1 calc R . .
H22B H 0.8278 0.9461 1.1956 0.058 Uiso 1 1 calc R . .
H22C H 0.7621 0.8866 1.1934 0.058 Uiso 1 1 calc R . .
C23 C 0.90286(8) 0.65405(16) 0.97435(15) 0.0236(3) Uani 1 1 d . . .
H23 H 0.8756 0.6266 1.0340 0.028 Uiso 1 1 calc R . .
C24 C 0.90783(10) 0.54739(18) 0.8939(2) 0.0371(5) Uani 1 1 d . . .
H24A H 0.9234 0.4737 0.9309 0.056 Uiso 1 1 calc R . .
H24B H 0.9351 0.5708 0.8353 0.056 Uiso 1 1 calc R . .
H24C H 0.8682 0.5291 0.8639 0.056 Uiso 1 1 calc R . .
C25 C 0.96368(8) 0.68493(19) 1.02504(17) 0.0302(4) Uani 1 1 d . . .
H25A H 0.9588 0.7521 1.0777 0.045 Uiso 1 1 calc R . .
H25B H 0.9916 0.7112 0.9683 0.045 Uiso 1 1 calc R . .
H25C H 0.9796 0.6113 1.0615 0.045 Uiso 1 1 calc R . .
C26 C 1.0036(11) 1.0034(16) 0.2488(5) 0.068(3) Uani 0.50 1 d P A -1
H26A H 1.0246 0.9880 0.1804 0.103 Uiso 0.50 1 calc PR A -1
H26B H 1.0265 0.9674 0.3086 0.103 Uiso 0.50 1 calc PR A -1
H26C H 0.9995 1.0929 0.2600 0.103 Uiso 0.50 1 calc PR A -1
O7 O 0.9465(3) 0.9487(5) 0.2448(4) 0.0745(14) Uani 0.50 1 d P A -1
H7 H 0.9340 0.9369 0.3081 0.112 Uiso 0.50 1 calc PR A -1

loop_
_atom_site_aniso_label
_atom_site_aniso_U_11
_atom_site_aniso_U_22
_atom_site_aniso_U_33
_atom_site_aniso_U_23
_atom_site_aniso_U_13
_atom_site_aniso_U_12
O1 0.0254(6) 0.0291(6) 0.0213(5) -0.0062(5) 0.0019(5) 0.0048(5)
O2 0.0235(5) 0.0179(5) 0.0242(5) 0.0021(5) 0.0010(5) 0.0045(4)
O3 0.0195(5) 0.0164(5) 0.0228(5) -0.0025(5) 0.0010(4) -0.0012(4)
O4 0.0157(5) 0.0253(6) 0.0243(5) 0.0035(5) -0.0023(4) -0.0040(4)
O5 0.0281(6) 0.0240(6) 0.0398(7) -0.0057(6) 0.0080(6) -0.0067(5)
O6 0.0226(8) 0.0304(9) 0.0275(8) 0.000 0.000 -0.0077(7)
N1 0.0213(7) 0.0271(7) 0.0218(6) -0.0075(6) 0.0008(6) -0.0005(6)
N2 0.0190(6) 0.0151(5) 0.0175(6) 0.0000(5) 0.0010(5) 0.0032(5)
N3 0.0172(6) 0.0142(6) 0.0186(6) -0.0010(5) 0.0000(5) 0.0004(5)
N4 0.0146(6) 0.0236(6) 0.0202(6) 0.0015(6) -0.0007(5) -0.0037(5)
N5 0.0276(7) 0.0259(7) 0.0283(7) -0.0018(6) 0.0089(6) -0.0062(6)
C1 0.0290(9) 0.0314(9) 0.0374(10) 0.0008(8) -0.0098(8) -0.0035(8)
C2 0.0401(11) 0.0308(10) 0.0429(11) 0.0069(9) 0.0073(10) -0.0094(9)
C3 0.0295(9) 0.0204(7) 0.0220(7) -0.0019(6) 0.0048(7) -0.0027(6)
C4 0.0219(7) 0.0199(7) 0.0209(7) 0.0024(6) 0.0037(6) 0.0030(6)
C5 0.0177(7) 0.0177(7) 0.0175(6) -0.0005(6) 0.0010(5) 0.0024(6)
C6 0.0204(7) 0.0184(7) 0.0211(7) -0.0023(6) -0.0002(6) 0.0051(6)
C7 0.0262(8) 0.0388(10) 0.0323(9) -0.0108(9) -0.0009(8) -0.0069(8)
C8 0.0148(6) 0.0173(7) 0.0190(7) 0.0004(6) -0.0013(5) -0.0015(5)
C9 0.0180(7) 0.0163(6) 0.0169(6) 0.0011(6) 0.0000(6) 0.0013(5)
C10 0.0197(7) 0.0240(7) 0.0237(7) -0.0019(7) -0.0039(6) -0.0002(6)
C11 0.0284(8) 0.0196(7) 0.0188(7) 0.0050(6) 0.0016(6) 0.0026(6)
C12 0.0176(6) 0.0161(7) 0.0152(6) 0.0006(5) 0.0022(5) -0.0002(5)
C13 0.0157(6) 0.0171(7) 0.0188(6) -0.0024(6) 0.0016(5) -0.0001(5)
C14 0.0208(7) 0.0214(7) 0.0275(8) -0.0089(7) -0.0005(6) 0.0023(6)
C15 0.0245(8) 0.0250(8) 0.0374(9) -0.0141(8) 0.0001(7) 0.0063(7)
C16 0.0196(8) 0.0195(7) 0.0418(10) -0.0030(7) -0.0001(7) 0.0043(6)
C17 0.0149(6) 0.0225(7) 0.0280(7) -0.0003(7) 0.0003(7) 0.0014(6)
C18 0.0141(6) 0.0147(6) 0.0197(7) 0.0000(6) 0.0008(6) -0.0012(5)
C19 0.0156(6) 0.0122(6) 0.0206(7) 0.0007(5) 0.0008(5) 0.0006(5)
C20 0.0164(7) 0.0190(7) 0.0209(7) 0.0020(6) 0.0005(6) -0.0025(6)
C21 0.0228(7) 0.0203(7) 0.0235(7) 0.0025(6) 0.0014(6) 0.0005(6)
C22 0.0421(11) 0.0372(10) 0.0366(10) -0.0083(9) 0.0162(9) -0.0042(9)
C23 0.0241(8) 0.0200(7) 0.0266(8) 0.0047(6) 0.0004(7) -0.0011(6)
C24 0.0428(11) 0.0211(8) 0.0475(12) -0.0038(9) -0.0055(10) 0.0021(8)
C25 0.0258(8) 0.0289(9) 0.0359(9) 0.0065(8) -0.0066(8) 0.0011(7)
C26 0.066(6) 0.078(4) 0.061(3) -0.039(6) -0.011(7) 0.028(4)
O7 0.098(4) 0.080(3) 0.046(2) 0.010(2) -0.003(2) -0.024(3)

loop_
_atom_type_symbol
_atom_type_description
_atom_type_scat_dispersion_real
_atom_type_scat_dispersion_imag
_atom_type_scat_source
C C 0.0033 0.0016 'International Tables Vol C Tables 4.2.6.8 and 6.1.1.4'
H H 0.0000 0.0000 'International Tables Vol C Tables 4.2.6.8 and 6.1.1.4'
N N 0.0061 0.0033 'International Tables Vol C Tables 4.2.6.8 and 6.1.1.4'
O O 0.0106 0.0060 'International Tables Vol C Tables 4.2.6.8 and 6.1.1.4'

loop_
_geom_angle_atom_site_label_1
_geom_angle_atom_site_label_2
_geom_angle_atom_site_label_3
_geom_angle
C6 N1 C7 121.64(15)
C6 N1 H1 119.2
C7 N1 H1 119.2
C8 N2 C5 121.40(13)
C8 N2 H2 119.3
C5 N2 H2 119.3
C12 N3 C9 120.50(13)
C12 N3 H3 119.7
C9 N3 H3 119.7
C19 N4 C20 123.02(14)
C19 N4 H4 118.5
C20 N4 H4 118.5
C21 N5 C22 122.14(17)
C21 N5 H5 118.9
C22 N5 H5 118.9
C3 C1 H1A 109.5
C3 C1 H1B 109.5
H1A C1 H1B 109.5
C3 C1 H1C 109.5
H1A C1 H1C 109.5
H1B C1 H1C 109.5
C3 C2 H2A 109.5
C3 C2 H2B 109.5
H2A C2 H2B 109.5
C3 C2 H2C 109.5
H2A C2 H2C 109.5
H2B C2 H2C 109.5
C1 C3 C2 110.63(17)
C1 C3 C4 112.83(15)
C2 C3 C4 109.67(16)
C1 C3 H3A 107.8
C2 C3 H3A 107.8
C4 C3 H3A 107.8
C5 C4 C3 113.70(14)
C5 C4 H4A 108.8
C3 C4 H4A 108.8
C5 C4 H4B 108.8
C3 C4 H4B 108.8
H4A C4 H4B 107.7
N2 C5 C4 110.78(13)
N2 C5 C6 114.00(13)
C4 C5 C6 112.14(13)
N2 C5 H5A 106.5
C4 C5 H5A 106.5
C6 C5 H5A 106.5
O1 C6 N1 123.26(16)
O1 C6 C5 119.52(15)
N1 C6 C5 117.14(14)
N1 C7 H7A 109.5
N1 C7 H7B 109.5
H7A C7 H7B 109.5
N1 C7 H7C 109.5
H7A C7 H7C 109.5
H7B C7 H7C 109.5
O2 C8 N2 122.16(15)
O2 C8 C9 121.38(14)
N2 C8 C9 116.22(13)
N3 C9 C11 110.17(13)
N3 C9 C10 108.30(13)
C11 C9 C10 110.76(13)
N3 C9 C8 110.53(12)
C11 C9 C8 109.97(13)
C10 C9 C8 107.06(13)
C9 C10 H10A 109.5
C9 C10 H10B 109.5
H10A C10 H10B 109.5
C9 C10 H10C 109.5
H10A C10 H10C 109.5
H10B C10 H10C 109.5
C9 C11 H11A 109.5
C9 C11 H11B 109.5
H11A C11 H11B 109.5
C9 C11 H11C 109.5
H11A C11 H11C 109.5
H11B C11 H11C 109.5
O3 C12 N3 121.30(14)
O3 C12 C13 119.35(13)
N3 C12 C13 119.35(13)
C12 C13 C14 116.99(13)
C12 C13 C18 109.18(12)
C14 C13 C18 113.00(13)
C12 C13 H13 105.6
C14 C13 H13 105.6
C18 C13 H13 105.6
C13 C14 C15 110.96(14)
C13 C14 H14A 109.4
C15 C14 H14A 109.4
C13 C14 H14B 109.4
C15 C14 H14B 109.4
H14A C14 H14B 108.0
C16 C15 C14 110.96(15)
C16 C15 H15A 109.4
C14 C15 H15A 109.4
C16 C15 H15B 109.4
C14 C15 H15B 109.4
H15A C15 H15B 108.0
C15 C16 C17 110.21(14)
C15 C16 H16A 109.6
C17 C16 H16A 109.6
C15 C16 H16B 109.6
C17 C16 H16B 109.6
H16A C16 H16B 108.1
C16 C17 C18 112.36(13)
C16 C17 H17A 109.1
C18 C17 H17A 109.1
C16 C17 H17B 109.1
C18 C17 H17B 109.1
H17A C17 H17B 107.9
C19 C18 C17 112.60(13)
C19 C18 C13 112.07(12)
C17 C18 C13 109.97(12)
C19 C18 H18 107.3
C17 C18 H18 107.3
C13 C18 H18 107.3
O4 C19 N4 122.77(15)
O4 C19 C18 123.24(14)
N4 C19 C18 113.98(13)
N4 C20 C21 110.87(13)
N4 C20 C23 111.53(13)
C21 C20 C23 110.27(14)
N4 C20 H20 108.0
C21 C20 H20 108.0
C23 C20 H20 108.0
O5 C21 N5 123.16(17)
O5 C21 C20 122.95(15)
N5 C21 C20 113.84(15)
N5 C22 H22A 109.5
N5 C22 H22B 109.5
H22A C22 H22B 109.5
N5 C22 H22C 109.5
H22A C22 H22C 109.5
H22B C22 H22C 109.5
C24 C23 C25 111.48(16)
C24 C23 C20 110.34(15)
C25 C23 C20 112.18(14)
C24 C23 H23 107.5
C25 C23 H23 107.5
C20 C23 H23 107.5
C23 C24 H24A 109.5
C23 C24 H24B 109.5
H24A C24 H24B 109.5
C23 C24 H24C 109.5
H24A C24 H24C 109.5
H24B C24 H24C 109.5
C23 C25 H25A 109.5
C23 C25 H25B 109.5
H25A C25 H25B 109.5
C23 C25 H25C 109.5
H25A C25 H25C 109.5
H25B C25 H25C 109.5
C26 O7 H7 109.5

loop_
_geom_bond_atom_site_label_1
_geom_bond_atom_site_label_2
_geom_bond_distance
_geom_bond_publ_flag
O1 C6 1.241(2) yes
O2 C8 1.2273(19) yes
O3 C12 1.2407(19) yes
O4 C19 1.2326(19) yes
O5 C21 1.237(2) yes
O6 H6 0.970(10) ?
N1 C6 1.333(2) ?
N1 C7 1.451(2) ?
N1 H1 0.8353 ?
N2 C8 1.351(2) ?
N2 C5 1.4538(19) ?
N2 H2 0.8088 ?
N3 C12 1.348(2) ?
N3 C9 1.477(2) ?
N3 H3 0.8427 ?
N4 C19 1.348(2) ?
N4 C20 1.453(2) ?
N4 H4 0.8365 ?
N5 C21 1.333(2) ?
N5 C22 1.456(3) ?
N5 H5 0.8668 ?
C1 C3 1.523(3) ?
C1 H1A 0.9800 ?
C1 H1B 0.9800 ?
C1 H1C 0.9800 ?
C2 C3 1.525(3) ?
C2 H2A 0.9800 ?
C2 H2B 0.9800 ?
C2 H2C 0.9800 ?
C3 C4 1.535(2) ?
C3 H3A 1.0000 ?
C4 C5 1.526(2) ?
C4 H4A 0.9900 ?
C4 H4B 0.9900 ?
C5 C6 1.529(2) ?
C5 H5A 1.0000 ?
C7 H7A 0.9800 ?
C7 H7B 0.9800 ?
C7 H7C 0.9800 ?
C8 C9 1.541(2) ?
C9 C11 1.525(2) ?
C9 C10 1.535(2) ?
C10 H10A 0.9800 ?
C10 H10B 0.9800 ?
C10 H10C 0.9800 ?
C11 H11A 0.9800 ?
C11 H11B 0.9800 ?
C11 H11C 0.9800 ?
C12 C13 1.525(2) ?
C13 C14 1.531(2) ?
C13 C18 1.546(2) ?
C13 H13 1.0000 ?
C14 C15 1.531(2) ?
C14 H14A 0.9900 ?
C14 H14B 0.9900 ?
C15 C16 1.526(3) ?
C15 H15A 0.9900 ?
C15 H15B 0.9900 ?
C16 C17 1.527(2) ?
C16 H16A 0.9900 ?
C16 H16B 0.9900 ?
C17 C18 1.542(2) ?
C17 H17A 0.9900 ?
C17 H17B 0.9900 ?
C18 C19 1.527(2) ?
C18 H18 1.0000 ?
C20 C21 1.526(2) ?
C20 C23 1.547(2) ?
C20 H20 1.0000 ?
C22 H22A 0.9800 ?
C22 H22B 0.9800 ?
C22 H22C 0.9800 ?
C23 C24 1.524(3) ?
C23 C25 1.532(3) ?
C23 H23 1.0000 ?
C24 H24A 0.9800 ?
C24 H24B 0.9800 ?
C24 H24C 0.9800 ?
C25 H25A 0.9800 ?
C25 H25B 0.9800 ?
C25 H25C 0.9800 ?
C26 O7 1.40(2) yes
C26 H26A 0.9800 ?
C26 H26B 0.9800 ?
C26 H26C 0.9800 ?
O7 H7 0.8400 ?

loop_
_geom_hbond_atom_site_label_D
_geom_hbond_atom_site_label_H
_geom_hbond_atom_site_label_A
_geom_hbond_distance_DH
_geom_hbond_distance_HA
_geom_hbond_distance_DA
_geom_hbond_angle_DHA
_geom_hbond_site_symmetry_A
O6 H6 O5 0.970(10) 1.823(15) 2.7600(16) 162(4) .
N1 H1 O3 0.84 2.13 2.9439(19) 163.3 .
N2 H2 O4 0.81 2.36 3.0665(18) 146.9 .
N3 H3 O2 0.84 2.20 3.0234(18) 166.8 3_646
N4 H4 O6 0.84 2.23 2.9599(15) 145.5 .
N5 H5 O1 0.87 2.00 2.827(2) 160.3 3_647

loop_
_geom_torsion_atom_site_label_1
_geom_torsion_atom_site_label_2
_geom_torsion_atom_site_label_3
_geom_torsion_atom_site_label_4
_geom_torsion
C1 C3 C4 C5 -52.7(2)
C2 C3 C4 C5 -176.50(15)
C8 N2 C5 C4 144.15(15)
C8 N2 C5 C6 -88.25(17)
C3 C4 C5 N2 -58.85(18)
C3 C4 C5 C6 172.54(13)
C7 N1 C6 O1 -3.9(3)
C7 N1 C6 C5 172.90(16)
N2 C5 C6 O1 -178.16(14)
C4 C5 C6 O1 -51.3(2)
N2 C5 C6 N1 4.9(2)
C4 C5 C6 N1 131.81(15)
C5 N2 C8 O2 1.4(2)
C5 N2 C8 C9 -172.94(13)
C12 N3 C9 C11 68.04(18)
C12 N3 C9 C10 -170.69(13)
C12 N3 C9 C8 -53.70(18)
O2 C8 C9 N3 148.50(14)
N2 C8 C9 N3 -37.09(18)
O2 C8 C9 C11 26.6(2)
N2 C8 C9 C11 -158.95(14)
O2 C8 C9 C10 -93.75(17)
N2 C8 C9 C10 80.66(16)
C9 N3 C12 O3 5.4(2)
C9 N3 C12 C13 -173.70(13)
O3 C12 C13 C14 -179.33(14)
N3 C12 C13 C14 -0.3(2)
O3 C12 C13 C18 50.77(18)
N3 C12 C13 C18 -130.15(14)
C12 C13 C14 C15 178.06(15)
C18 C13 C14 C15 -53.87(19)
C13 C14 C15 C16 56.4(2)
C14 C15 C16 C17 -58.2(2)
C15 C16 C17 C18 57.57(18)
C16 C17 C18 C19 71.92(17)
C16 C17 C18 C13 -53.83(17)
C12 C13 C18 C19 57.99(16)
C14 C13 C18 C19 -74.06(16)
C12 C13 C18 C17 -175.96(12)
C14 C13 C18 C17 51.99(17)
C20 N4 C19 O4 3.2(3)
C20 N4 C19 C18 -177.82(13)
C17 C18 C19 O4 -122.71(16)
C13 C18 C19 O4 1.9(2)
C17 C18 C19 N4 58.31(18)
C13 C18 C19 N4 -177.08(13)
C19 N4 C20 C21 -117.03(17)
C19 N4 C20 C23 119.66(17)
C22 N5 C21 O5 -1.8(3)
C22 N5 C21 C20 175.52(18)
N4 C20 C21 O5 -26.9(2)
C23 C20 C21 O5 97.17(19)
N4 C20 C21 N5 155.85(15)
C23 C20 C21 N5 -80.13(18)
N4 C20 C23 C24 -64.37(18)
C21 C20 C23 C24 171.99(15)
N4 C20 C23 C25 60.59(19)
C21 C20 C23 C25 -63.05(18)
